data_7214255
loop_
_publ_author_name
'Song, Yuna'
'Yin, Xinbo'
'Tu, Binbin'
'Pang, Qingqing'
'Li, Haiwei'
'Ren, Xiaoqian'
'Wang, Bo'
'Li, Qiaowei'

_publ_section_title
;
 Metal--organic frameworks constructed from mixed infinite inorganic units
 and adenine
;
_journal_issue 15
_journal_name_full CrystEngComm
_journal_page_first 3082
_journal_paper_doi 10.1039/c3ce42556h
_journal_volume 16
_journal_year 2014
_chemical_formula_sum 'C10 H10 Cd Cl2 N10 O0'
_chemical_formula_weight 453.58
_chemical_name_systematic
; 
 ? 
;
_space_group_IT_number 14
_symmetry_cell_setting monoclinic
_symmetry_space_group_name_Hall '-P 2ybc'
_symmetry_space_group_name_H-M 'P 1 21/c 1'
_atom_sites_solution_hydrogens geom
_atom_sites_solution_primary direct
_atom_sites_solution_secondary difmap
_audit_creation_method SHELXL-97
_cell_angle_alpha 90.00
_cell_angle_beta 94.49
_cell_angle_gamma 90.00
_cell_formula_units_Z 2
_cell_length_a 3.694(4)
_cell_length_b 8.184(9)
_cell_length_c 23.62(3)
_cell_measurement_reflns_used 296
_cell_measurement_temperature 296(2)
_cell_measurement_theta_max 21.05
_cell_measurement_theta_min 1.99
_cell_volume 711.9(14)
_computing_cell_refinement 'Bruker SMART'
_computing_data_collection 'Bruker SMART'
_computing_data_reduction 'Bruker SAINT'
_computing_molecular_graphics 'Bruker SHELXTL'
_computing_publication_material 'Bruker SHELXTL'
_computing_structure_refinement 'SHELXL-97 (Sheldrick, 1997)'
_computing_structure_solution 'SHELXS-97 (Sheldrick, 1990)'
_diffrn_ambient_temperature 296(2)
_diffrn_measured_fraction_theta_full 0.990
_diffrn_measured_fraction_theta_max 0.990
_diffrn_measurement_device_type 'CCD area detector'
_diffrn_measurement_method 'phi and omega scans'
_diffrn_radiation_monochromator graphite
_diffrn_radiation_source 'fine-focus sealed tube'
_diffrn_radiation_type MoK\a
_diffrn_radiation_wavelength 0.71073
_diffrn_reflns_av_R_equivalents 0.1500
_diffrn_reflns_av_sigmaI/netI 0.3001
_diffrn_reflns_limit_h_max 4
_diffrn_reflns_limit_h_min -4
_diffrn_reflns_limit_k_max 10
_diffrn_reflns_limit_k_min -7
_diffrn_reflns_limit_l_max 25
_diffrn_reflns_limit_l_min -29
_diffrn_reflns_number 3837
_diffrn_reflns_theta_full 26.41
_diffrn_reflns_theta_max 26.41
_diffrn_reflns_theta_min 1.73
_exptl_absorpt_coefficient_mu 1.925
_exptl_absorpt_correction_type none
_exptl_crystal_colour colorless
_exptl_crystal_density_diffrn 2.115
_exptl_crystal_density_method 'not measured'
_exptl_crystal_description needle
_exptl_crystal_F_000 444
_exptl_crystal_size_max 0.35
_exptl_crystal_size_mid 0.02
_exptl_crystal_size_min 0.02
_refine_diff_density_max 4.760
_refine_diff_density_min -1.119
_refine_diff_density_rms 0.350
_refine_ls_extinction_coef 0.075(17)
_refine_ls_extinction_expression Fc^*^=kFc[1+0.001xFc^2^\l^3^/sin(2\q)]^-1/4^
_refine_ls_extinction_method SHELXL
_refine_ls_goodness_of_fit_ref 1.057
_refine_ls_hydrogen_treatment constr
_refine_ls_matrix_type full
_refine_ls_number_parameters 107
_refine_ls_number_reflns 1451
_refine_ls_number_restraints 6
_refine_ls_restrained_S_all 1.056
_refine_ls_R_factor_all 0.2346
_refine_ls_R_factor_gt 0.1511
_refine_ls_shift/su_max 0.072
_refine_ls_shift/su_mean 0.010
_refine_ls_structure_factor_coef Fsqd
_refine_ls_weighting_details 'calc w=1/[\s^2^(Fo^2^)+(0.1501P)^2^+44.5225P] where P=(Fo^2^+2Fc^2^)/3'
_refine_ls_weighting_scheme calc
_refine_ls_wR_factor_gt 0.4242
_refine_ls_wR_factor_ref 0.4467
_reflns_number_gt 546
_reflns_number_total 1451
_reflns_threshold_expression >2sigma(I)
_cod_data_source_file c3ce42556h2.cif
_cod_data_source_block 1
_cod_depositor_comments
;
The following automatic conversions were performed:

'_symmetry_cell_setting' value 'Monoclinic' changed to 'monoclinic'
according to
/usr/data/users/saulius/crontab/automatic-downloads/current/RSC/lib/dictionaries/cif_core.dic
dictionary named 'cif_core.dic' version 2.4.2 from 2011-04-26.

Automatic conversion script
Id: cif_fix_values 2281 2013-09-26 08:29:07Z andrius 
;
_cod_original_cell_volume 712.1(14)
_cod_original_sg_symbol_H-M P21/c
_cod_database_code 7214255

loop_
_symmetry_equiv_pos_as_xyz
'x, y, z'
'-x, y+1/2, -z+1/2'
'-x, -y, -z'
'x, -y-1/2, z-1/2'

loop_
_atom_site_label
_atom_site_type_symbol
_atom_site_fract_x
_atom_site_fract_y
_atom_site_fract_z
_atom_site_U_iso_or_equiv
_atom_site_adp_type
_atom_site_occupancy
_atom_site_symmetry_multiplicity
_atom_site_calc_flag
_atom_site_refinement_flags
Cd1 Cd 1.0000 0.5000 0.5000 0.0524(17) Uani 1 2 d S
Cl2 Cl 1.482(2) 0.7202(10) 0.4774(3) 0.046(2) Uani 1 1 d .
N5 N 0.646(8) 0.472(3) 0.3154(10) 0.051(7) Uani 1 1 d .
C5 C 0.780(16) 0.497(6) 0.370(2) 0.12(2) Uani 1 1 d .
H5 H 0.7540 0.6046 0.3812 0.141 Uiso 1 1 calc R
N1 N 0.931(8) 0.409(4) 0.4078(12) 0.053(8) Uani 1 1 d .
N4 N 0.478(10) 0.289(3) 0.2473(12) 0.077(11) Uani 1 1 d .
H4A H 0.3802 0.3651 0.2260 0.092 Uiso 1 1 calc R
H4B H 0.4733 0.1896 0.2356 0.092 Uiso 1 1 calc R
N2 N 1.091(10) 0.123(3) 0.4154(12) 0.072(10) Uani 1 1 d .
C4 C 0.636(9) 0.326(4) 0.2974(14) 0.050(9) Uani 1 1 d .
C1 C 0.996(11) 0.002(5) 0.3818(17) 0.084(13) Uani 1 1 d U
H1 H 1.0275 -0.1061 0.3930 0.100 Uiso 1 1 calc R
N3 N 0.848(8) 0.043(3) 0.3301(13) 0.056(8) Uani 1 1 d .
H3 H 0.7936 -0.0176 0.3010 0.067 Uiso 1 1 calc R
C3 C 0.809(10) 0.198(4) 0.3358(12) 0.053(9) Uani 1 1 d .
C2 C 0.940(9) 0.254(4) 0.3881(14) 0.046(8) Uani 1 1 d .

loop_
_atom_site_aniso_label
_atom_site_aniso_U_11
_atom_site_aniso_U_22
_atom_site_aniso_U_33
_atom_site_aniso_U_23
_atom_site_aniso_U_13
_atom_site_aniso_U_12
Cd1 0.050(2) 0.059(3) 0.047(2) -0.0051(18) -0.0019(14) -0.002(2)
Cl2 0.045(4) 0.049(5) 0.041(4) 0.002(3) -0.002(3) -0.003(4)
N5 0.077(18) 0.043(17) 0.030(14) -0.008(11) -0.011(12) 0.013(14)
C5 0.16(5) 0.10(4) 0.10(4) -0.07(3) 0.06(4) -0.09(4)
N1 0.054(17) 0.06(2) 0.040(16) 0.014(14) -0.023(13) 0.006(14)
N4 0.15(3) 0.033(17) 0.046(18) -0.010(14) -0.006(18) 0.05(2)
N2 0.12(3) 0.042(17) 0.047(18) 0.005(14) -0.018(18) -0.024(18)
C4 0.07(2) 0.029(17) 0.04(2) -0.007(14) -0.014(17) 0.021(16)
C1 0.09(2) 0.09(3) 0.07(2) -0.06(2) -0.01(2) 0.01(2)
N3 0.08(2) 0.020(15) 0.061(19) -0.007(11) -0.004(16) -0.008(12)
C3 0.10(3) 0.034(19) 0.024(17) 0.009(13) -0.002(16) -0.020(18)
C2 0.048(19) 0.037(19) 0.05(2) 0.011(15) -0.005(14) 0.006(15)

loop_
_atom_type_symbol
_atom_type_description
_atom_type_scat_dispersion_real
_atom_type_scat_dispersion_imag
_atom_type_scat_source
C C 0.0033 0.0016 'International Tables Vol C Tables 4.2.6.8 and 6.1.1.4'
N N 0.0061 0.0033 'International Tables Vol C Tables 4.2.6.8 and 6.1.1.4'
O O 0.0106 0.0060 'International Tables Vol C Tables 4.2.6.8 and 6.1.1.4'
Cl Cl 0.1484 0.1585 'International Tables Vol C Tables 4.2.6.8 and 6.1.1.4'
Cd Cd -0.8075 1.2024 'International Tables Vol C Tables 4.2.6.8 and 6.1.1.4'
H H 0.0000 0.0000 'International Tables Vol C Tables 4.2.6.8 and 6.1.1.4'

loop_
_geom_angle_atom_site_label_1
_geom_angle_atom_site_label_2
_geom_angle_atom_site_label_3
_geom_angle
_geom_angle_site_symmetry_1
_geom_angle_site_symmetry_3
N1 Cd1 N1 180.000(10) 3_766 .
N1 Cd1 Cl2 93.2(8) 3_766 3_766
N1 Cd1 Cl2 86.8(8) . 3_766
N1 Cd1 Cl2 86.8(8) 3_766 .
N1 Cd1 Cl2 93.2(8) . .
Cl2 Cd1 Cl2 180.0(2) 3_766 .
N1 Cd1 Cl2 90.3(7) 3_766 3_866
N1 Cd1 Cl2 89.7(7) . 3_866
Cl2 Cd1 Cl2 89.0(3) 3_766 3_866
Cl2 Cd1 Cl2 91.0(3) . 3_866
N1 Cd1 Cl2 89.7(7) 3_766 1_455
N1 Cd1 Cl2 90.3(7) . 1_455
Cl2 Cd1 Cl2 91.0(3) 3_766 1_455
Cl2 Cd1 Cl2 89.0(3) . 1_455
Cl2 Cd1 Cl2 180.000(3) 3_866 1_455
Cd1 Cl2 Cd1 89.0(3) . 1_655
C4 N5 C5 117(3) . .
N1 C5 N5 135(4) . .
C5 N1 C2 108(3) . .
C5 N1 Cd1 121(3) . .
C2 N1 Cd1 129(2) . .
C1 N2 C2 103(3) . .
N5 C4 N4 121(3) . .
N5 C4 C3 117(3) . .
N4 C4 C3 122(3) . .
N2 C1 N3 116(4) . .
C3 N3 C1 101(3) . .
N3 C3 C2 113(3) . .
N3 C3 C4 132(3) . .
C2 C3 C4 115(3) . .
N2 C2 N1 127(3) . .
N2 C2 C3 106(3) . .
N1 C2 C3 127(3) . .

loop_
_geom_bond_atom_site_label_1
_geom_bond_atom_site_label_2
_geom_bond_distance
_geom_bond_site_symmetry_2
Cd1 N1 2.30(3) 3_766
Cd1 N1 2.30(3) .
Cd1 Cl2 2.618(8) 3_766
Cd1 Cl2 2.618(8) .
Cd1 Cl2 2.651(8) 3_866
Cd1 Cl2 2.651(8) 1_455
Cl2 Cd1 2.651(8) 1_655
N5 C4 1.27(4) .
N5 C5 1.35(6) .
C5 N1 1.25(7) .
N1 C2 1.35(4) .
N4 C4 1.31(4) .
N2 C1 1.30(4) .
N2 C2 1.35(4) .
C4 C3 1.49(4) .
C1 N3 1.34(5) .
N3 C3 1.29(4) .
C3 C2 1.37(4) .
